data_1576869
loop_
_publ_author_name
'Xu, Gaoqiang'
'Zhao, Ying'
'Xie, Sheng'
'Zhou, Zhibiao'
'Luo, Ziyu'
'Liu, Haohao'
'Zhang, Yang'
'Qiu, Zijie'
'Pan, Anlian'
'Zeng, Zebing'
'Tang, Ben Zhong'

_publ_section_title
;
 Sulfone-functionalized stereoisomeric [3]radialene displays guest induced
 modulation of porous frameworks and critical crystallization-induced
 near-infrared emission.
;
_journal_issue 10
_journal_name_full 'Chemical science'
_journal_page_first 5092
_journal_page_last 5102
_journal_paper_doi 10.1039/d5sc06925d
_journal_volume 17
_journal_year 2026
_chemical_formula_moiety 'C42 H24 O6 S3'
_chemical_formula_sum 'C42 H24 O6 S3'
_chemical_formula_weight 720.79
_space_group_crystal_system monoclinic
_space_group_IT_number 14
_space_group_name_Hall '-P 2ybc'
_space_group_name_H-M_alt 'P 1 21/c 1'
_atom_sites_solution_hydrogens geom
_atom_sites_solution_primary dual
_audit_creation_date 2023-08-02
_audit_creation_method
;
Olex2 1.5
(compiled 2023.03.06 svn.rbb2c1857 for OlexSys, GUI svn.r6748)
;
_audit_update_record
;
2025-07-27 deposited with the CCDC.	2026-01-07 downloaded from the CCDC.
;
_cell_angle_alpha 90
_cell_angle_beta 109.4130(10)
_cell_angle_gamma 90
_cell_formula_units_Z 4
_cell_length_a 14.4113(4)
_cell_length_b 25.3415(8)
_cell_length_c 12.3572(4)
_cell_measurement_reflns_used 9866
_cell_measurement_temperature 213
_cell_measurement_theta_max 54.877
_cell_measurement_theta_min 4.749
_cell_volume 4256.3(2)
_computing_cell_refinement 'SAINT v8.37A (Bruker, 2015)'
_computing_data_collection 'Bruker APEX2'
_computing_data_reduction 'SAINT v8.37A (Bruker, 2015)'
_computing_molecular_graphics 'Olex2 1.5 (Dolomanov et al., 2009)'
_computing_publication_material 'Olex2 1.5 (Dolomanov et al., 2009)'
_computing_structure_refinement 'ShelXL (Sheldrick, 2015)'
_computing_structure_solution 'ShelXT (Sheldrick, 2015)'
_diffrn_ambient_temperature 213
_diffrn_measured_fraction_theta_full 0.996
_diffrn_measured_fraction_theta_max 0.997
_diffrn_measurement_device_type 'Bruker APEX-II CCD'
_diffrn_measurement_method '\f and \w scans'
_diffrn_radiation_type MoK\a
_diffrn_radiation_wavelength 0.71073
_diffrn_reflns_av_R_equivalents 0.0353
_diffrn_reflns_av_unetI/netI 0.0280
_diffrn_reflns_Laue_measured_fraction_full 0.996
_diffrn_reflns_Laue_measured_fraction_max 0.997
_diffrn_reflns_limit_h_max 17
_diffrn_reflns_limit_h_min -17
_diffrn_reflns_limit_k_max 31
_diffrn_reflns_limit_k_min -31
_diffrn_reflns_limit_l_max 15
_diffrn_reflns_limit_l_min -15
_diffrn_reflns_number 43143
_diffrn_reflns_point_group_measured_fraction_full 0.996
_diffrn_reflns_point_group_measured_fraction_max 0.997
_diffrn_reflns_theta_full 25.242
_diffrn_reflns_theta_max 25.998
_diffrn_reflns_theta_min 2.197
_diffrn_standards_number 0
_exptl_absorpt_coefficient_mu 0.215
_exptl_absorpt_correction_T_max 0.7456
_exptl_absorpt_correction_T_min 0.6531
_exptl_absorpt_correction_type multi-scan
_exptl_crystal_colour red
_exptl_crystal_colour_primary red
_exptl_crystal_density_diffrn 1.125
_exptl_crystal_description block
_exptl_crystal_F_000 1488
_exptl_crystal_size_max 0.2
_exptl_crystal_size_mid 0.15
_exptl_crystal_size_min 0.13
_refine_diff_density_max 0.230
_refine_diff_density_min -0.315
_refine_diff_density_rms 0.047
_refine_ls_extinction_method none
_refine_ls_goodness_of_fit_ref 1.169
_refine_ls_hydrogen_treatment constr
_refine_ls_matrix_type full
_refine_ls_number_parameters 460
_refine_ls_number_reflns 8341
_refine_ls_number_restraints 0
_refine_ls_restrained_S_all 1.169
_refine_ls_R_factor_all 0.0554
_refine_ls_R_factor_gt 0.0446
_refine_ls_shift/su_max 0.002
_refine_ls_shift/su_mean 0.000
_refine_ls_structure_factor_coef Fsqd
_refine_ls_weighting_details 'w=1/[\s^2^(Fo^2^)+(0.1000P)^2^] where P=(Fo^2^+2Fc^2^)/3'
_refine_ls_weighting_scheme calc
_refine_ls_wR_factor_gt 0.1499
_refine_ls_wR_factor_ref 0.1600
_reflns_Friedel_coverage 0.000
_reflns_number_gt 6686
_reflns_number_total 8341
_reflns_threshold_expression 'I > 2\s(I)'
_cod_data_source_file d5sc06925d2.cif
_cod_data_source_block ddz21094
_cod_database_code 1576869
_shelxl_version_number 2013-4
_shelx_space_group_comment
;
The symmetry employed for this shelxl refinement is uniquely defined 
by the following loop, which should always be used as a source of 
symmetry information in preference to the above space-group names. 
They are only intended as comments. 
;
_shelx_estimated_absorpt_t_max 0.973
_shelx_estimated_absorpt_t_min 0.958
_olex2_refinement_description
;
1.a Aromatic/amide H refined with riding coordinates:
 C9(H9), C10(H10), C11(H11), C12(H12), C15(H15), C16(H16), C17(H17), C18(H18),
 C21(H21), C22(H22), C23(H23), C24(H24), C27(H27), C28(H28), C29(H29), C30(H30),
  C33(H33), C34(H34), C35(H35), C36(H36), C39(H39), C40(H40), C41(H41), C42(H42)
;
_olex2_submission_special_instructions 'No special instructions were received'

loop_
_space_group_symop_operation_xyz
'x, y, z'
'-x, y+1/2, -z+1/2'
'-x, -y, -z'
'x, -y-1/2, z-1/2'

loop_
_atom_site_label
_atom_site_type_symbol
_atom_site_fract_x
_atom_site_fract_y
_atom_site_fract_z
_atom_site_U_iso_or_equiv
_atom_site_adp_type
_atom_site_occupancy
_atom_site_site_symmetry_order
_atom_site_calc_flag
_atom_site_refinement_flags_posn
_atom_site_refinement_flags_adp
_atom_site_refinement_flags_occupancy
_atom_site_disorder_assembly
_atom_site_disorder_group
S1 S 0.57044(4) 0.13210(2) 0.63564(5) 0.04207(16) Uani 1 1 d . . . . .
S2 S 0.66805(4) 0.49280(2) 0.74836(4) 0.03760(15) Uani 1 1 d . . . . .
S3 S 0.15382(4) 0.33695(2) 0.66853(5) 0.05105(18) Uani 1 1 d . . . . .
O1 O 0.58338(13) 0.07783(6) 0.61224(15) 0.0599(4) Uani 1 1 d . . . . .
O2 O 0.61316(12) 0.15072(6) 0.75159(12) 0.0518(4) Uani 1 1 d . . . . .
O3 O 0.68072(11) 0.47880(6) 0.86500(12) 0.0535(4) Uani 1 1 d . . . . .
O4 O 0.70644(11) 0.54265(5) 0.72810(14) 0.0527(4) Uani 1 1 d . . . . .
O5 O 0.14715(13) 0.33865(7) 0.54957(14) 0.0660(5) Uani 1 1 d . . . . .
O6 O 0.06547(12) 0.34262(8) 0.69658(19) 0.0780(6) Uani 1 1 d . . . . .
C1 C 0.49656(13) 0.28797(7) 0.62388(16) 0.0313(4) Uani 1 1 d . . . . .
C2 C 0.43627(13) 0.31889(7) 0.67207(16) 0.0312(4) Uani 1 1 d . . . . .
C3 C 0.51501(13) 0.34371(7) 0.64483(16) 0.0321(4) Uani 1 1 d . . . . .
C4 C 0.50158(13) 0.24098(7) 0.57532(15) 0.0320(4) Uani 1 1 d . . . . .
C5 C 0.56088(13) 0.39068(7) 0.64416(16) 0.0310(4) Uani 1 1 d . . . . .
C6 C 0.36650(13) 0.32186(7) 0.72271(16) 0.0315(4) Uani 1 1 d . . . . .
C7 C 0.42201(14) 0.20192(7) 0.56427(16) 0.0338(4) Uani 1 1 d . . . . .
C8 C 0.44564(15) 0.14834(8) 0.58728(16) 0.0382(4) Uani 1 1 d . . . . .
C9 C 0.37314(18) 0.11032(8) 0.57506(18) 0.0466(5) Uani 1 1 d . . . . .
H9 H 0.3902 0.0746 0.5908 0.056 Uiso 1 1 calc R . . . .
C10 C 0.27618(18) 0.12573(9) 0.53960(19) 0.0522(6) Uani 1 1 d . . . . .
H10 H 0.2267 0.1006 0.5334 0.063 Uiso 1 1 calc R . . . .
C11 C 0.25107(16) 0.17803(9) 0.51299(18) 0.0479(5) Uani 1 1 d . . . . .
H11 H 0.1844 0.1879 0.4861 0.057 Uiso 1 1 calc R . . . .
C12 C 0.32327(14) 0.21600(8) 0.52566(16) 0.0394(5) Uani 1 1 d . . . . .
H12 H 0.3053 0.2514 0.5080 0.047 Uiso 1 1 calc R . . . .
C13 C 0.57824(13) 0.22425(7) 0.52668(15) 0.0325(4) Uani 1 1 d . . . . .
C14 C 0.61218(15) 0.17182(7) 0.54426(17) 0.0377(4) Uani 1 1 d . . . . .
C15 C 0.67462(16) 0.15124(9) 0.49095(19) 0.0468(5) Uani 1 1 d . . . . .
H15 H 0.6953 0.1159 0.5027 0.056 Uiso 1 1 calc R . . . .
C16 C 0.70609(16) 0.18352(9) 0.4200(2) 0.0518(6) Uani 1 1 d . . . . .
H16 H 0.7490 0.1702 0.3837 0.062 Uiso 1 1 calc R . . . .
C17 C 0.67481(16) 0.23529(9) 0.40221(18) 0.0474(5) Uani 1 1 d . . . . .
H17 H 0.6975 0.2571 0.3548 0.057 Uiso 1 1 calc R . . . .
C18 C 0.61017(14) 0.25544(8) 0.45358(16) 0.0378(4) Uani 1 1 d . . . . .
H18 H 0.5878 0.2904 0.4388 0.045 Uiso 1 1 calc R . . . .
C19 C 0.66504(13) 0.39475(7) 0.65285(16) 0.0323(4) Uani 1 1 d . . . . .
C20 C 0.71788(13) 0.44152(7) 0.68941(16) 0.0341(4) Uani 1 1 d . . . . .
C21 C 0.81521(15) 0.44707(9) 0.6941(2) 0.0484(5) Uani 1 1 d . . . . .
H21 H 0.8481 0.4794 0.7160 0.058 Uiso 1 1 calc R . . . .
C22 C 0.86261(16) 0.40490(10) 0.6664(2) 0.0587(6) Uani 1 1 d . . . . .
H22 H 0.9279 0.4085 0.6678 0.070 Uiso 1 1 calc R . . . .
C23 C 0.81476(17) 0.35739(10) 0.6366(2) 0.0567(6) Uani 1 1 d . . . . .
H23 H 0.8483 0.3283 0.6201 0.068 Uiso 1 1 calc R . . . .
C24 C 0.71741(15) 0.35199(8) 0.63089(19) 0.0438(5) Uani 1 1 d . . . . .
H24 H 0.6862 0.3191 0.6119 0.053 Uiso 1 1 calc R . . . .
C25 C 0.50119(13) 0.43904(7) 0.63196(15) 0.0310(4) Uani 1 1 d . . . . .
C26 C 0.54278(14) 0.48882(7) 0.66979(15) 0.0326(4) Uani 1 1 d . . . . .
C27 C 0.48603(15) 0.53441(8) 0.65369(16) 0.0393(5) Uani 1 1 d . . . . .
H27 H 0.5159 0.5672 0.6787 0.047 Uiso 1 1 calc R . . . .
C28 C 0.38526(16) 0.53109(8) 0.60060(17) 0.0426(5) Uani 1 1 d . . . . .
H28 H 0.3459 0.5614 0.5919 0.051 Uiso 1 1 calc R . . . .
C29 C 0.34280(15) 0.48289(8) 0.56049(17) 0.0414(5) Uani 1 1 d . . . . .
H29 H 0.2744 0.4806 0.5237 0.050 Uiso 1 1 calc R . . . .
C30 C 0.40003(14) 0.43780(7) 0.57393(16) 0.0352(4) Uani 1 1 d . . . . .
H30 H 0.3700 0.4057 0.5433 0.042 Uiso 1 1 calc R . . . .
C31 C 0.33957(14) 0.37254(7) 0.76115(16) 0.0344(4) Uani 1 1 d . . . . .
C32 C 0.24091(15) 0.38427(8) 0.74338(18) 0.0417(5) Uani 1 1 d . . . . .
C33 C 0.21253(19) 0.43187(9) 0.7775(2) 0.0542(6) Uani 1 1 d . . . . .
H33 H 0.1457 0.4390 0.7644 0.065 Uiso 1 1 calc R . . . .
C34 C 0.2834(2) 0.46887(9) 0.8309(2) 0.0565(6) Uani 1 1 d . . . . .
H34 H 0.2647 0.5017 0.8524 0.068 Uiso 1 1 calc R . . . .
C35 C 0.38143(18) 0.45771(8) 0.85264(18) 0.0489(5) Uani 1 1 d . . . . .
H35 H 0.4295 0.4826 0.8909 0.059 Uiso 1 1 calc R . . . .
C36 C 0.40979(16) 0.40997(8) 0.81845(16) 0.0387(4) Uani 1 1 d . . . . .
H36 H 0.4770 0.4027 0.8340 0.046 Uiso 1 1 calc R . . . .
C37 C 0.31418(13) 0.27473(7) 0.74285(15) 0.0325(4) Uani 1 1 d . . . . .
C38 C 0.21362(14) 0.27782(8) 0.72736(17) 0.0394(5) Uani 1 1 d . . . . .
C39 C 0.16209(16) 0.23607(10) 0.7512(2) 0.0532(6) Uani 1 1 d . . . . .
H39 H 0.0947 0.2394 0.7407 0.064 Uiso 1 1 calc R . . . .
C40 C 0.21094(19) 0.18906(9) 0.7907(2) 0.0564(6) Uani 1 1 d . . . . .
H40 H 0.1767 0.1603 0.8075 0.068 Uiso 1 1 calc R . . . .
C41 C 0.30973(17) 0.18450(8) 0.80538(19) 0.0471(5) Uani 1 1 d . . . . .
H41 H 0.3424 0.1524 0.8312 0.057 Uiso 1 1 calc R . . . .
C42 C 0.36142(14) 0.22684(7) 0.78243(16) 0.0364(4) Uani 1 1 d . . . . .
H42 H 0.4289 0.2233 0.7936 0.044 Uiso 1 1 calc R . . . .

loop_
_atom_site_aniso_label
_atom_site_aniso_U_11
_atom_site_aniso_U_22
_atom_site_aniso_U_33
_atom_site_aniso_U_23
_atom_site_aniso_U_13
_atom_site_aniso_U_12
S1 0.0599(3) 0.0229(3) 0.0470(3) 0.0018(2) 0.0225(3) 0.0028(2)
S2 0.0413(3) 0.0279(3) 0.0454(3) -0.0044(2) 0.0168(2) -0.00213(19)
S3 0.0349(3) 0.0538(4) 0.0648(4) -0.0006(3) 0.0169(3) 0.0079(2)
O1 0.0852(12) 0.0222(8) 0.0790(12) 0.0022(7) 0.0364(10) 0.0080(7)
O2 0.0665(10) 0.0458(9) 0.0414(8) 0.0042(7) 0.0158(7) 0.0033(7)
O3 0.0591(9) 0.0590(10) 0.0420(8) -0.0036(7) 0.0161(7) 0.0088(8)
O4 0.0534(9) 0.0287(8) 0.0781(11) -0.0078(7) 0.0246(8) -0.0091(6)
O5 0.0616(11) 0.0734(13) 0.0538(10) 0.0014(8) 0.0066(8) 0.0065(9)
O6 0.0419(9) 0.0814(14) 0.1188(17) -0.0045(11) 0.0377(10) 0.0106(9)
C1 0.0337(9) 0.0241(9) 0.0402(10) 0.0024(7) 0.0176(8) 0.0006(7)
C2 0.0330(9) 0.0225(9) 0.0397(10) 0.0006(7) 0.0144(8) 0.0004(7)
C3 0.0339(9) 0.0244(9) 0.0416(10) 0.0013(8) 0.0176(8) 0.0016(7)
C4 0.0369(9) 0.0245(9) 0.0375(10) 0.0017(7) 0.0165(8) -0.0012(7)
C5 0.0354(9) 0.0229(9) 0.0382(10) 0.0017(7) 0.0168(8) 0.0008(7)
C6 0.0333(9) 0.0253(9) 0.0382(10) 0.0003(7) 0.0148(8) 0.0008(7)
C7 0.0463(11) 0.0269(10) 0.0337(9) -0.0025(7) 0.0207(8) -0.0050(8)
C8 0.0566(12) 0.0264(10) 0.0383(10) -0.0050(8) 0.0248(9) -0.0067(9)
C9 0.0710(15) 0.0324(11) 0.0429(11) -0.0048(9) 0.0279(11) -0.0149(10)
C10 0.0656(15) 0.0489(14) 0.0489(13) -0.0109(10) 0.0282(11) -0.0284(11)
C11 0.0476(12) 0.0570(14) 0.0422(12) -0.0049(10) 0.0191(10) -0.0130(10)
C12 0.0450(11) 0.0385(11) 0.0389(10) 0.0004(8) 0.0195(9) -0.0036(9)
C13 0.0380(10) 0.0247(9) 0.0383(10) -0.0031(7) 0.0172(8) -0.0006(7)
C14 0.0454(11) 0.0298(10) 0.0408(11) -0.0027(8) 0.0179(9) 0.0020(8)
C15 0.0514(12) 0.0379(12) 0.0558(13) -0.0075(10) 0.0239(11) 0.0078(9)
C16 0.0502(12) 0.0598(15) 0.0541(13) -0.0092(11) 0.0289(11) 0.0060(11)
C17 0.0467(11) 0.0552(14) 0.0482(12) 0.0001(10) 0.0262(10) -0.0036(10)
C18 0.0391(10) 0.0333(10) 0.0439(11) 0.0023(8) 0.0176(9) -0.0013(8)
C19 0.0358(10) 0.0265(9) 0.0385(10) 0.0039(7) 0.0177(8) 0.0028(7)
C20 0.0338(9) 0.0298(10) 0.0400(10) 0.0018(8) 0.0140(8) 0.0001(8)
C21 0.0354(10) 0.0427(12) 0.0698(15) -0.0012(11) 0.0213(10) -0.0046(9)
C22 0.0353(11) 0.0549(15) 0.0918(19) -0.0052(13) 0.0289(12) -0.0023(10)
C23 0.0457(12) 0.0448(13) 0.0876(18) -0.0069(12) 0.0329(12) 0.0085(10)
C24 0.0407(11) 0.0310(11) 0.0633(14) -0.0040(9) 0.0221(10) 0.0023(9)
C25 0.0372(9) 0.0251(9) 0.0365(10) 0.0062(7) 0.0199(8) 0.0036(7)
C26 0.0399(10) 0.0265(9) 0.0367(10) 0.0017(7) 0.0200(8) 0.0016(8)
C27 0.0536(12) 0.0254(10) 0.0449(11) 0.0025(8) 0.0244(10) 0.0053(9)
C28 0.0522(12) 0.0338(11) 0.0482(12) 0.0106(9) 0.0253(10) 0.0161(9)
C29 0.0392(11) 0.0444(12) 0.0431(11) 0.0096(9) 0.0171(9) 0.0100(9)
C30 0.0376(10) 0.0315(10) 0.0399(10) 0.0056(8) 0.0176(8) 0.0014(8)
C31 0.0447(10) 0.0256(10) 0.0368(10) 0.0054(7) 0.0189(8) 0.0047(8)
C32 0.0468(11) 0.0364(11) 0.0472(12) 0.0061(9) 0.0227(10) 0.0106(9)
C33 0.0646(14) 0.0446(13) 0.0613(14) 0.0113(11) 0.0314(12) 0.0239(11)
C34 0.0894(18) 0.0293(11) 0.0596(14) 0.0026(10) 0.0367(13) 0.0159(12)
C35 0.0789(16) 0.0276(11) 0.0446(12) -0.0002(9) 0.0262(11) -0.0020(10)
C36 0.0529(12) 0.0278(10) 0.0398(10) 0.0032(8) 0.0213(9) -0.0009(9)
C37 0.0364(9) 0.0286(10) 0.0375(10) -0.0034(8) 0.0188(8) -0.0022(7)
C38 0.0374(10) 0.0388(11) 0.0479(11) -0.0061(9) 0.0219(9) -0.0043(8)
C39 0.0467(12) 0.0563(15) 0.0656(15) -0.0119(11) 0.0306(11) -0.0168(11)
C40 0.0704(15) 0.0434(13) 0.0677(15) -0.0048(11) 0.0394(13) -0.0215(12)
C41 0.0694(15) 0.0298(11) 0.0500(12) -0.0008(9) 0.0304(11) -0.0082(10)
C42 0.0437(11) 0.0295(10) 0.0404(10) -0.0032(8) 0.0197(9) -0.0022(8)

loop_
_atom_type_symbol
_atom_type_description
_atom_type_scat_dispersion_real
_atom_type_scat_dispersion_imag
_atom_type_scat_source
C C 0.0033 0.0016 'International Tables Vol C Tables 4.2.6.8 and 6.1.1.4'
H H 0.0000 0.0000 'International Tables Vol C Tables 4.2.6.8 and 6.1.1.4'
O O 0.0106 0.0060 'International Tables Vol C Tables 4.2.6.8 and 6.1.1.4'
S S 0.1246 0.1234 'International Tables Vol C Tables 4.2.6.8 and 6.1.1.4'

loop_
_geom_angle_atom_site_label_1
_geom_angle_atom_site_label_2
_geom_angle_atom_site_label_3
_geom_angle
_geom_angle_site_symmetry_1
_geom_angle_site_symmetry_3
_geom_angle_publ_flag
O1 S1 O2 118.39(10) . . ?
O1 S1 C8 110.27(10) . . ?
O1 S1 C14 108.95(9) . . ?
O2 S1 C8 108.35(9) . . ?
O2 S1 C14 109.07(9) . . ?
C8 S1 C14 100.27(9) . . ?
O3 S2 C20 107.48(9) . . ?
O3 S2 C26 107.89(9) . . ?
O4 S2 O3 117.72(10) . . ?
O4 S2 C20 110.17(9) . . ?
O4 S2 C26 109.97(9) . . ?
C26 S2 C20 102.50(9) . . ?
O5 S3 C32 108.05(10) . . ?
O5 S3 C38 107.69(10) . . ?
O6 S3 O5 118.69(12) . . ?
O6 S3 C32 109.89(11) . . ?
O6 S3 C38 109.73(11) . . ?
C32 S3 C38 101.37(9) . . ?
C2 C1 C3 59.57(12) . . ?
C4 C1 C2 142.76(17) . . ?
C4 C1 C3 155.62(17) . . ?
C3 C2 C1 60.45(12) . . ?
C6 C2 C1 150.12(17) . . ?
C6 C2 C3 148.66(18) . . ?
C2 C3 C1 59.98(12) . . ?
C5 C3 C1 156.00(17) . . ?
C5 C3 C2 143.99(17) . . ?
C1 C4 C7 118.42(16) . . ?
C1 C4 C13 126.20(16) . . ?
C13 C4 C7 115.34(15) . . ?
C3 C5 C19 123.06(16) . . ?
C3 C5 C25 117.28(15) . . ?
C19 C5 C25 119.66(15) . . ?
C2 C6 C31 121.11(16) . . ?
C2 C6 C37 122.21(16) . . ?
C31 C6 C37 116.67(15) . . ?
C8 C7 C4 119.80(17) . . ?
C12 C7 C4 122.12(17) . . ?
C12 C7 C8 117.99(18) . . ?
C7 C8 S1 116.73(15) . . ?
C9 C8 S1 121.64(17) . . ?
C9 C8 C7 121.6(2) . . ?
C8 C9 H9 120.5 . . ?
C10 C9 C8 119.0(2) . . ?
C10 C9 H9 120.5 . . ?
C9 C10 H10 119.8 . . ?
C9 C10 C11 120.4(2) . . ?
C11 C10 H10 119.8 . . ?
C10 C11 H11 119.7 . . ?
C10 C11 C12 120.7(2) . . ?
C12 C11 H11 119.7 . . ?
C7 C12 H12 119.8 . . ?
C11 C12 C7 120.3(2) . . ?
C11 C12 H12 119.8 . . ?
C14 C13 C4 118.32(16) . . ?
C18 C13 C4 123.58(17) . . ?
C18 C13 C14 117.66(17) . . ?
C13 C14 S1 117.60(14) . . ?
C15 C14 S1 120.34(16) . . ?
C15 C14 C13 122.05(18) . . ?
C14 C15 H15 120.6 . . ?
C16 C15 C14 118.8(2) . . ?
C16 C15 H15 120.6 . . ?
C15 C16 H16 119.8 . . ?
C15 C16 C17 120.4(2) . . ?
C17 C16 H16 119.8 . . ?
C16 C17 H17 119.7 . . ?
C16 C17 C18 120.7(2) . . ?
C18 C17 H17 119.7 . . ?
C13 C18 H18 119.8 . . ?
C17 C18 C13 120.42(19) . . ?
C17 C18 H18 119.8 . . ?
C20 C19 C5 120.98(15) . . ?
C24 C19 C5 122.32(17) . . ?
C24 C19 C20 116.63(17) . . ?
C19 C20 S2 120.46(13) . . ?
C21 C20 S2 116.97(15) . . ?
C21 C20 C19 122.11(17) . . ?
C20 C21 H21 120.3 . . ?
C22 C21 C20 119.3(2) . . ?
C22 C21 H21 120.3 . . ?
C21 C22 H22 119.9 . . ?
C21 C22 C23 120.1(2) . . ?
C23 C22 H22 119.9 . . ?
C22 C23 H23 119.7 . . ?
C22 C23 C24 120.6(2) . . ?
C24 C23 H23 119.7 . . ?
C19 C24 H24 119.5 . . ?
C23 C24 C19 121.04(19) . . ?
C23 C24 H24 119.5 . . ?
C26 C25 C5 122.73(16) . . ?
C30 C25 C5 120.53(16) . . ?
C30 C25 C26 116.59(16) . . ?
C25 C26 S2 118.93(14) . . ?
C27 C26 S2 118.80(15) . . ?
C27 C26 C25 122.10(17) . . ?
C26 C27 H27 120.3 . . ?
C28 C27 C26 119.48(18) . . ?
C28 C27 H27 120.3 . . ?
C27 C28 H28 120.2 . . ?
C29 C28 C27 119.58(18) . . ?
C29 C28 H28 120.2 . . ?
C28 C29 H29 119.7 . . ?
C28 C29 C30 120.69(19) . . ?
C30 C29 H29 119.7 . . ?
C25 C30 H30 119.3 . . ?
C29 C30 C25 121.44(18) . . ?
C29 C30 H30 119.3 . . ?
C32 C31 C6 120.07(17) . . ?
C36 C31 C6 122.30(17) . . ?
C36 C31 C32 117.61(18) . . ?
C31 C32 S3 116.65(15) . . ?
C33 C32 S3 121.52(17) . . ?
C33 C32 C31 121.8(2) . . ?
C32 C33 H33 120.3 . . ?
C34 C33 C32 119.4(2) . . ?
C34 C33 H33 120.3 . . ?
C33 C34 H34 119.9 . . ?
C35 C34 C33 120.1(2) . . ?
C35 C34 H34 119.9 . . ?
C34 C35 H35 119.8 . . ?
C34 C35 C36 120.5(2) . . ?
C36 C35 H35 119.8 . . ?
C31 C36 H36 119.7 . . ?
C35 C36 C31 120.7(2) . . ?
C35 C36 H36 119.7 . . ?
C38 C37 C6 119.68(16) . . ?
C42 C37 C6 122.98(16) . . ?
C42 C37 C38 117.27(17) . . ?
C37 C38 S3 116.53(14) . . ?
C39 C38 S3 121.10(16) . . ?
C39 C38 C37 122.3(2) . . ?
C38 C39 H39 120.4 . . ?
C38 C39 C40 119.2(2) . . ?
C40 C39 H39 120.4 . . ?
C39 C40 H40 120.0 . . ?
C41 C40 C39 119.9(2) . . ?
C41 C40 H40 120.0 . . ?
C40 C41 H41 119.7 . . ?
C40 C41 C42 120.6(2) . . ?
C42 C41 H41 119.7 . . ?
C37 C42 H42 119.7 . . ?
C41 C42 C37 120.70(19) . . ?
C41 C42 H42 119.7 . . ?

loop_
_geom_bond_atom_site_label_1
_geom_bond_atom_site_label_2
_geom_bond_distance
_geom_bond_site_symmetry_2
_geom_bond_publ_flag
S1 O1 1.4300(15) . ?
S1 O2 1.4383(15) . ?
S1 C8 1.746(2) . ?
S1 C14 1.761(2) . ?
S2 O3 1.4359(15) . ?
S2 O4 1.4341(15) . ?
S2 C20 1.7558(19) . ?
S2 C26 1.7455(19) . ?
S3 O5 1.4415(18) . ?
S3 O6 1.4337(17) . ?
S3 C32 1.760(2) . ?
S3 C38 1.761(2) . ?
C1 C2 1.438(2) . ?
C1 C3 1.445(2) . ?
C1 C4 1.346(2) . ?
C2 C3 1.432(2) . ?
C2 C6 1.351(2) . ?
C3 C5 1.363(2) . ?
C4 C7 1.486(2) . ?
C4 C13 1.484(2) . ?
C5 C19 1.472(2) . ?
C5 C25 1.476(2) . ?
C6 C31 1.466(2) . ?
C6 C37 1.477(2) . ?
C7 C8 1.406(3) . ?
C7 C12 1.389(3) . ?
C8 C9 1.392(3) . ?
C9 H9 0.9400 . ?
C9 C10 1.375(3) . ?
C10 H10 0.9400 . ?
C10 C11 1.384(3) . ?
C11 H11 0.9400 . ?
C11 C12 1.387(3) . ?
C12 H12 0.9400 . ?
C13 C14 1.408(3) . ?
C13 C18 1.389(3) . ?
C14 C15 1.382(3) . ?
C15 H15 0.9400 . ?
C15 C16 1.381(3) . ?
C16 H16 0.9400 . ?
C16 C17 1.381(3) . ?
C17 H17 0.9400 . ?
C17 C18 1.387(3) . ?
C18 H18 0.9400 . ?
C19 C20 1.400(3) . ?
C19 C24 1.398(3) . ?
C20 C21 1.392(3) . ?
C21 H21 0.9400 . ?
C21 C22 1.372(3) . ?
C22 H22 0.9400 . ?
C22 C23 1.375(3) . ?
C23 H23 0.9400 . ?
C23 C24 1.388(3) . ?
C24 H24 0.9400 . ?
C25 C26 1.408(3) . ?
C25 C30 1.395(3) . ?
C26 C27 1.391(3) . ?
C27 H27 0.9400 . ?
C27 C28 1.383(3) . ?
C28 H28 0.9400 . ?
C28 C29 1.382(3) . ?
C29 H29 0.9400 . ?
C29 C30 1.386(3) . ?
C30 H30 0.9400 . ?
C31 C32 1.397(3) . ?
C31 C36 1.396(3) . ?
C32 C33 1.384(3) . ?
C33 H33 0.9400 . ?
C33 C34 1.382(3) . ?
C34 H34 0.9400 . ?
C34 C35 1.376(3) . ?
C35 H35 0.9400 . ?
C35 C36 1.387(3) . ?
C36 H36 0.9400 . ?
C37 C38 1.399(3) . ?
C37 C42 1.398(3) . ?
C38 C39 1.379(3) . ?
C39 H39 0.9400 . ?
C39 C40 1.387(3) . ?
C40 H40 0.9400 . ?
C40 C41 1.379(3) . ?
C41 H41 0.9400 . ?
C41 C42 1.388(3) . ?
C42 H42 0.9400 . ?

loop_
_smtbx_masks_void_nr
_smtbx_masks_void_average_x
_smtbx_masks_void_average_y
_smtbx_masks_void_average_z
_smtbx_masks_void_volume
_smtbx_masks_void_count_electrons
_smtbx_masks_void_content
1 0.000 -0.482 -0.414 1382.8 580.5 ?
